data_4033124
loop_
_publ_author_name
'Takagi, Koji'
'Ito, Kaede'
'Yamada, Yoshihiro'
'Nakashima, Takuya'
'Fukuda, Ryoichi'
'Ehara, Masahiro'
'Masu, Hyuma'

_publ_section_title
;
 Synthesis and Optical Properties of Excited-State Intramolecular Proton
 Transfer Active \p-Conjugated Benzimidazole Compounds: Influence of
 Structural Rigidification by Ring Fusion.
;
_journal_issue 23
_journal_name_full 'The Journal of organic chemistry'
_journal_page_first 12173
_journal_page_last 12180
_journal_paper_doi 10.1021/acs.joc.7b01967
_journal_volume 82
_journal_year 2017
_chemical_formula_sum 'C15 H14 N2 O3'
_chemical_formula_weight 270.28
_chemical_name_common C-dash
_space_group_crystal_system monoclinic
_space_group_IT_number 14
_space_group_name_Hall '-P 2ybc'
_space_group_name_H-M_alt 'P 1 21/c 1'
_symmetry_space_group_name_Hall '-P 2ybc'
_symmetry_space_group_name_H-M 'P 1 21/c 1'
_atom_sites_solution_hydrogens geom
_cell_angle_alpha 90
_cell_angle_beta 98.6035(10)
_cell_angle_gamma 90
_cell_formula_units_Z 4
_cell_length_a 4.95390(8)
_cell_length_b 21.3695(3)
_cell_length_c 11.9647(2)
_cell_measurement_reflns_used 4441
_cell_measurement_temperature 173
_cell_measurement_theta_max 68.2601
_cell_measurement_theta_min 4.1376
_cell_volume 1252.36(3)
_computing_cell_refinement 'SAINT V8.34A (Bruker AXS Inc., 2013)'
_computing_data_collection 'APEX2 (Bruker AXS, 2006)'
_computing_data_reduction 'SAINT V8.34A (Bruker AXS Inc., 2013)'
_computing_molecular_graphics 'XSHEL (Bruker AXS,2002)'
_computing_publication_material 'XCIF (Bruker AXS, 2001)'
_computing_structure_refinement 'SHELXL-2013 (Sheldrick, 2013)'
_computing_structure_solution 'SHELXS-97 (Sheldrick, 1997)'
_diffrn_ambient_temperature 173
_diffrn_detector_area_resol_mean 8.3333
_diffrn_measured_fraction_theta_full 0.973
_diffrn_measured_fraction_theta_max 0.966
_diffrn_measurement_device_type 'Bruker APEXII Ultra CCD area detector'
_diffrn_measurement_method 'Phi and Omega scans'
_diffrn_radiation_monochromator 'Bruker Helios multilayer confocal mirror'
_diffrn_radiation_type CuK\a
_diffrn_radiation_wavelength 1.54178
_diffrn_reflns_av_R_equivalents 0.0120
_diffrn_reflns_av_unetI/netI 0.0132
_diffrn_reflns_limit_h_max 5
_diffrn_reflns_limit_h_min -5
_diffrn_reflns_limit_k_max 25
_diffrn_reflns_limit_k_min -25
_diffrn_reflns_limit_l_max 14
_diffrn_reflns_limit_l_min -11
_diffrn_reflns_number 6412
_diffrn_reflns_theta_full 66.500
_diffrn_reflns_theta_max 68.255
_diffrn_reflns_theta_min 4.271
_diffrn_source 'Bruker TXS fine-focus rotating anode'
_exptl_absorpt_coefficient_mu 0.835
_exptl_absorpt_correction_T_max 0.96
_exptl_absorpt_correction_T_min 0.89
_exptl_absorpt_correction_type empirical
_exptl_absorpt_process_details 'SADABS (Sheldrick 1996)'
_exptl_crystal_colour colourless
_exptl_crystal_density_diffrn 1.433
_exptl_crystal_density_method 'not measured'
_exptl_crystal_description plate
_exptl_crystal_F_000 568
_exptl_crystal_size_max 0.200
_exptl_crystal_size_mid 0.200
_exptl_crystal_size_min 0.050
_refine_diff_density_max 0.198
_refine_diff_density_min -0.191
_refine_ls_extinction_method none
_refine_ls_goodness_of_fit_ref 1.047
_refine_ls_hydrogen_treatment constr
_refine_ls_matrix_type full
_refine_ls_number_parameters 184
_refine_ls_number_reflns 2210
_refine_ls_number_restraints 0
_refine_ls_restrained_S_all 1.047
_refine_ls_R_factor_all 0.0353
_refine_ls_R_factor_gt 0.0336
_refine_ls_shift/su_max 0.001
_refine_ls_shift/su_mean 0.000
_refine_ls_structure_factor_coef Fsqd
_refine_ls_weighting_details 'w=1/[\s^2^(Fo^2^)+(0.0519P)^2^+0.3741P] where P=(Fo^2^+2Fc^2^)/3'
_refine_ls_weighting_scheme calc
_refine_ls_wR_factor_gt 0.0905
_refine_ls_wR_factor_ref 0.0923
_reflns_number_gt 2070
_reflns_number_total 2210
_reflns_threshold_expression 'I > 2\s(I)'
_cod_data_source_file jo7b01967_si_003.cif
_cod_data_source_block u160118mas1
_cod_depositor_comments 'Adding full bibliography for 4033123--4033124.cif.'
_cod_original_cell_volume 1252.36(4)
_cod_database_code 4033124

loop_
_space_group_symop_operation_xyz
'x, y, z'
'-x, y+1/2, -z+1/2'
'-x, -y, -z'
'x, -y-1/2, z-1/2'

loop_
_atom_site_type_symbol
_atom_site_label
_atom_site_fract_x
_atom_site_fract_y
_atom_site_fract_z
_atom_site_U_iso_or_equiv
_atom_site_adp_type
_atom_site_calc_flag
_atom_site_refinement_flags_adp
_atom_site_refinement_flags_posn
_atom_site_occupancy
C C1 0.9430(2) 0.79877(5) 0.82363(10) 0.0249(3) Uani d . . 1
C C2 1.2708(2) 0.86145(6) 0.89001(10) 0.0274(3) Uani d . . 1
C C3 1.4803(3) 0.89425(7) 0.95563(12) 0.0353(3) Uani d . . 1
H H3 1.5328 0.8847 1.0334 0.042 Uiso calc U R 1
C C4 1.6096(3) 0.94116(6) 0.90419(12) 0.0359(3) Uani d . . 1
H H4 1.7516 0.9644 0.9476 0.043 Uiso calc U R 1
C C5 1.5352(3) 0.95495(6) 0.78954(12) 0.0336(3) Uani d . . 1
H H5 1.6289 0.9873 0.7566 0.04 Uiso calc U R 1
C C6 1.3288(3) 0.92276(6) 0.72293(11) 0.0308(3) Uani d . . 1
H H6 1.2795 0.932 0.6449 0.037 Uiso calc U R 1
C C7 1.1966(2) 0.87627(5) 0.77539(10) 0.0254(3) Uani d . . 1
C C8 0.7406(2) 0.74910(5) 0.81656(10) 0.0249(3) Uani d . . 1
C C9 0.7438(2) 0.70784(6) 0.90902(10) 0.0259(3) Uani d . . 1
C C10 0.5592(2) 0.65863(6) 0.90308(10) 0.0266(3) Uani d . . 1
C C11 0.3660(2) 0.64995(6) 0.80658(10) 0.0261(3) Uani d . . 1
C C12 0.3567(2) 0.69161(6) 0.71621(10) 0.0267(3) Uani d . . 1
H H12 0.2229 0.6866 0.6511 0.032 Uiso calc U R 1
C C13 0.5429(2) 0.74015(6) 0.72177(10) 0.0260(3) Uani d . . 1
H H13 0.5362 0.7681 0.6596 0.031 Uiso calc U R 1
C C14 0.7393(3) 0.56643(6) 0.98757(12) 0.0384(3) Uani d . . 1
H H14A 0.6612 0.5403 0.9236 0.058 Uiso calc U R 1
H H14B 0.7534 0.542 1.0576 0.058 Uiso calc U R 1
H H14C 0.9214 0.5806 0.9763 0.058 Uiso calc U R 1
C C15 -0.0040(3) 0.59064(7) 0.71120(12) 0.0348(3) Uani d . . 1
H H15A -0.1276 0.6267 0.7031 0.052 Uiso calc U R 1
H H15B -0.1081 0.5525 0.7207 0.052 Uiso calc U R 1
H H15C 0.084 0.5868 0.6434 0.052 Uiso calc U R 1
N N1 1.1091(2) 0.81248(5) 0.91778(9) 0.0295(3) Uani d . . 1
N N2 0.9870(2) 0.83596(5) 0.73560(8) 0.0256(2) Uani d . . 1
H H2 0.8981 0.8345 0.6662 0.031 Uiso calc U R 1
O O1 0.92547(19) 0.71371(4) 1.00477(7) 0.0328(2) Uani d . . 1
H H1 1.0269 0.7447 0.999 0.049 Uiso calc U R 1
O O2 0.56778(18) 0.61928(4) 0.99525(7) 0.0328(2) Uani d . . 1
O O3 0.19944(17) 0.59929(4) 0.80782(8) 0.0319(2) Uani d . . 1

loop_
_atom_site_aniso_label
_atom_site_aniso_U_11
_atom_site_aniso_U_22
_atom_site_aniso_U_33
_atom_site_aniso_U_12
_atom_site_aniso_U_13
_atom_site_aniso_U_23
C1 0.0274(6) 0.0256(6) 0.0215(6) 0.0031(5) 0.0025(5) -0.0007(4)
C2 0.0282(6) 0.0288(6) 0.0250(6) 0.0011(5) 0.0028(5) -0.0022(5)
C3 0.0354(7) 0.0418(7) 0.0267(7) -0.0046(6) -0.0013(5) -0.0022(5)
C4 0.0315(7) 0.0371(7) 0.0374(8) -0.0057(5) -0.0001(6) -0.0069(6)
C5 0.0334(7) 0.0298(6) 0.0381(8) -0.0039(5) 0.0067(6) -0.0008(5)
C6 0.0343(7) 0.0302(6) 0.0279(7) 0.0005(5) 0.0041(5) 0.0020(5)
C7 0.0260(6) 0.0243(6) 0.0255(6) 0.0033(4) 0.0026(5) -0.0030(4)
C8 0.0273(6) 0.0260(6) 0.0216(6) 0.0035(5) 0.0041(5) -0.0008(5)
C9 0.0273(6) 0.0305(6) 0.0196(6) 0.0032(5) 0.0020(5) -0.0014(5)
C10 0.0291(6) 0.0305(6) 0.0209(6) 0.0032(5) 0.0064(5) 0.0029(5)
C11 0.0231(6) 0.0275(6) 0.0285(7) 0.0020(5) 0.0063(5) -0.0010(5)
C12 0.0245(6) 0.0307(6) 0.0236(6) 0.0033(5) -0.0003(5) -0.0007(5)
C13 0.0285(6) 0.0271(6) 0.0219(6) 0.0038(5) 0.0023(5) 0.0020(4)
C14 0.0449(8) 0.0349(7) 0.0347(8) 0.0023(6) 0.0035(6) 0.0096(6)
C15 0.0278(7) 0.0376(7) 0.0375(8) -0.0042(5) 0.0002(5) -0.0017(6)
N1 0.0318(6) 0.0336(6) 0.0219(5) -0.0028(4) 0.0000(4) 0.0001(4)
N2 0.0291(5) 0.0261(5) 0.0203(5) -0.0001(4) -0.0003(4) -0.0001(4)
O1 0.0380(5) 0.0385(5) 0.0196(4) -0.0076(4) -0.0035(4) 0.0038(3)
O2 0.0374(5) 0.0366(5) 0.0251(5) 0.0005(4) 0.0061(4) 0.0081(4)
O3 0.0275(5) 0.0341(5) 0.0331(5) -0.0046(4) 0.0014(4) 0.0032(4)

loop_
_atom_type_symbol
_atom_type_description
_atom_type_scat_dispersion_real
_atom_type_scat_dispersion_imag
_atom_type_scat_source
C C 0.0181 0.0091 'International Tables Vol C Tables 4.2.6.8 and 6.1.1.4'
H H 0.0000 0.0000 'International Tables Vol C Tables 4.2.6.8 and 6.1.1.4'
N N 0.0311 0.0180 'International Tables Vol C Tables 4.2.6.8 and 6.1.1.4'
O O 0.0492 0.0322 'International Tables Vol C Tables 4.2.6.8 and 6.1.1.4'

loop_
_geom_angle_atom_site_label_1
_geom_angle_atom_site_label_2
_geom_angle_atom_site_label_3
_geom_angle
N1 C1 N2 112.18(11)
N1 C1 C8 123.11(11)
N2 C1 C8 124.71(11)
N1 C2 C3 130.71(12)
N1 C2 C7 109.17(11)
C3 C2 C7 120.12(12)
C4 C3 C2 118.00(13)
C4 C3 H3 121.0
C2 C3 H3 121.0
C3 C4 C5 121.21(12)
C3 C4 H4 119.4
C5 C4 H4 119.4
C6 C5 C4 121.65(12)
C6 C5 H5 119.2
C4 C5 H5 119.2
C5 C6 C7 116.96(12)
C5 C6 H6 121.5
C7 C6 H6 121.5
N2 C7 C6 132.24(12)
N2 C7 C2 105.69(10)
C6 C7 C2 122.06(12)
C13 C8 C9 118.34(11)
C13 C8 C1 122.76(11)
C9 C8 C1 118.90(11)
O1 C9 C10 117.60(11)
O1 C9 C8 122.23(11)
C10 C9 C8 120.17(11)
O2 C10 C9 118.59(11)
O2 C10 C11 120.92(11)
C9 C10 C11 120.48(11)
O3 C11 C12 124.42(11)
O3 C11 C10 115.94(11)
C12 C11 C10 119.63(11)
C13 C12 C11 119.77(11)
C13 C12 H12 120.1
C11 C12 H12 120.1
C12 C13 C8 121.57(11)
C12 C13 H13 119.2
C8 C13 H13 119.2
O2 C14 H14A 109.5
O2 C14 H14B 109.5
H14A C14 H14B 109.5
O2 C14 H14C 109.5
H14A C14 H14C 109.5
H14B C14 H14C 109.5
O3 C15 H15A 109.5
O3 C15 H15B 109.5
H15A C15 H15B 109.5
O3 C15 H15C 109.5
H15A C15 H15C 109.5
H15B C15 H15C 109.5
C1 N1 C2 105.69(10)
C1 N2 C7 107.27(10)
C1 N2 H2 126.4
C7 N2 H2 126.4
C9 O1 H1 109.5
C10 O2 C14 112.22(10)
C11 O3 C15 116.70(10)

loop_
_geom_bond_atom_site_label_1
_geom_bond_atom_site_label_2
_geom_bond_distance
C1 N1 1.3247(16)
C1 N2 1.3628(15)
C1 C8 1.4539(17)
C2 N1 1.3879(16)
C2 C3 1.3934(18)
C2 C7 1.4019(17)
C3 C4 1.383(2)
C3 H3 0.95
C4 C5 1.3975(19)
C4 H4 0.95
C5 C6 1.3821(19)
C5 H5 0.95
C6 C7 1.3903(18)
C6 H6 0.95
C7 N2 1.3779(16)
C8 C13 1.3963(17)
C8 C9 1.4129(17)
C9 O1 1.3528(14)
C9 C10 1.3884(18)
C10 O2 1.3824(14)
C10 C11 1.3976(18)
C11 O3 1.3626(15)
C11 C12 1.3961(17)
C12 C13 1.3831(17)
C12 H12 0.95
C13 H13 0.95
C14 O2 1.4246(16)
C14 H14A 0.98
C14 H14B 0.98
C14 H14C 0.98
C15 O3 1.4276(16)
C15 H15A 0.98
C15 H15B 0.98
C15 H15C 0.98
N2 H2 0.88
O1 H1 0.84
